data_4343819
loop_
_publ_author_name
'Burns, J.H.'
'Busing, W.R.'

_publ_section_title
;
 Crystal structures of rubidium lithium fluoride, Rb Li F2, and cesium
 lithium fluoride, Cs Li F2
;
_journal_name_full 'Inorganic Chemistry'
_journal_page_first 1510
_journal_page_last 1512
_journal_volume 4
_journal_year 1965
_chemical_formula_sum 'F2 Li Rb'
_chemical_name_systematic 'Rb Li F2'
_space_group_IT_number 15
_symmetry_space_group_name_Hall '-C 2yc'
_symmetry_space_group_name_H-M 'C 1 2/c 1'
_cell_angle_alpha 90
_cell_angle_beta 94.91
_cell_angle_gamma 90
_cell_formula_units_Z 8
_cell_length_a 5.83
_cell_length_b 11.16
_cell_length_c 7.86
_cell_volume 509.517
_citation_journal_id_ASTM INOCAJ
_cod_data_source_file Burns_INOCAJ_1965_1780.cif
_cod_data_source_block F2Li1Rb1
_cod_original_formula_sum 'F2 Li1 Rb1'
_cod_database_code 4343819

loop_
_symmetry_equiv_pos_as_xyz
x,y,z
-x,y,-z+1/2
-x,-y,-z
x,-y,z-1/2
x+1/2,y+1/2,z
-x+1/2,y+1/2,-z+1/2
-x+1/2,-y+1/2,-z
x+1/2,-y+1/2,z-1/2

loop_
_atom_site_label
_atom_site_type_symbol
_atom_site_fract_x
_atom_site_fract_y
_atom_site_fract_z
_atom_site_occupancy
_atom_site_U_iso_or_equiv
Li1 Li+1 0.215 0.191 0.351 1 0.0
F3 F-1 0 0.682 0.25 1 0.0
Rb1 Rb+1 0.2649 0.4105 0.0713 1 0.0
F2 F-1 0 0.116 0.25 1 0.0
F1 F-1 0.219 0.362 0.416 1 0.0
